data_2100717
loop_
_publ_author_name
'Kre\<simir Mol\<canov'
'Mario Roboz'
'Biserka Koji\'c-Prodi\'c'

_publ_section_title
;
 Structural characterization of <i>p</i>-benzosemiquinone radical in a
 solid state: the radical stabilization by a low-barrier hydrogen bond
;
_journal_coeditor_code WS5041
_journal_issue 6
_journal_name_full 'Acta Crystallographica Section B'
_journal_page_first 1051
_journal_page_last 1060
_journal_paper_doi 10.1107/S0108768106038870
_journal_volume 62
_journal_year 2006
_chemical_formula_moiety 'C6 H5 O2'
_chemical_formula_sum 'C6 H5 O2'
_chemical_formula_weight 109.1
_space_group_IT_number 2
_symmetry_cell_setting triclinic
_symmetry_space_group_name_Hall '-P 1'
_symmetry_space_group_name_H-M 'P -1'
_audit_creation_method 'WinGX routine CIF_UPDATE'
_cell_angle_alpha 111.121(3)
_cell_angle_beta 89.936(4)
_cell_angle_gamma 92.453(4)
_cell_formula_units_Z 1
_cell_length_a 3.8291(2)
_cell_length_b 5.7546(3)
_cell_length_c 5.9771(2)
_cell_measurement_reflns_used 25
_cell_measurement_temperature 293(2)
_cell_measurement_theta_max 27.4
_cell_measurement_theta_min 11.6
_cell_volume 122.730(10)
_computing_cell_refinement 'CAD4 Express (Enraf Nonius, 1994)'
_computing_data_collection 'CAD4 Express (Enraf Nonius, 1994)'
_computing_data_reduction 'XCAD4 (Harms & Wocadlo, 1995)'
_computing_molecular_graphics 'Ortep-3 for Windows (Farrugia, 1997)'
_computing_publication_material 'WinGX publication routines (Farrugia, 1999)'
_computing_structure_refinement 'SHELXL-97 (Sheldrick, 1997)'
_computing_structure_solution 'SHELXS-97 (Sheldrick, 1997)'
_diffrn_measured_fraction_theta_full 0.994
_diffrn_measured_fraction_theta_max 0.994
_diffrn_measurement_device '\k-geometry diffractometer'
_diffrn_measurement_device_type 'Enraf Nonius CAD4'
_diffrn_measurement_method 'non-profiled omega/2theta scans'
_diffrn_radiation_type CuK\a
_diffrn_radiation_wavelength 1.54179
_diffrn_reflns_av_R_equivalents 0.062
_diffrn_reflns_limit_h_max 4
_diffrn_reflns_limit_h_min -4
_diffrn_reflns_limit_k_max 7
_diffrn_reflns_limit_k_min -6
_diffrn_reflns_limit_l_max 0
_diffrn_reflns_limit_l_min -7
_diffrn_reflns_number 654
_diffrn_reflns_theta_full 76.2
_diffrn_reflns_theta_max 76.2
_diffrn_reflns_theta_min 7.95
_diffrn_standards_decay_% 10
_diffrn_standards_interval_time 120
_diffrn_standards_number 3
_exptl_absorpt_coefficient_mu 0.938
_exptl_absorpt_correction_type none
_exptl_crystal_colour red
_exptl_crystal_density_diffrn 1.476
_exptl_crystal_density_method 'not measured'
_exptl_crystal_description rod
_exptl_crystal_F_000 51
_exptl_crystal_size_max 0.28
_exptl_crystal_size_mid 0.14
_exptl_crystal_size_min 0.1
_refine_diff_density_max 0.238
_refine_diff_density_min -0.25
_refine_ls_extinction_coef 0.06(2)
_refine_ls_extinction_expression Fc^*^=kFc[1+0.001xFc^2^\l^3^/sin(2\q)]^-1/4^
_refine_ls_extinction_method SHELXL
_refine_ls_goodness_of_fit_ref 1.036
_refine_ls_hydrogen_treatment refall
_refine_ls_matrix_type full
_refine_ls_number_parameters 50
_refine_ls_number_reflns 513
_refine_ls_number_restraints 0
_refine_ls_restrained_S_all 1.036
_refine_ls_R_factor_gt 0.0431
_refine_ls_shift/su_max 0
_refine_ls_structure_factor_coef Fsqd
_refine_ls_weighting_details 'calc w=1/[\s^2^(Fo^2^)+(0.0702P)^2^+0.0343P] where P=(Fo^2^+2Fc^2^)/3'
_refine_ls_weighting_scheme calc
_refine_ls_wR_factor_ref 0.1239
_reflns_number_gt 409
_reflns_number_total 513
_reflns_threshold_expression >2sigma(I)
_cod_data_source_file ws5041.cif
_cod_data_source_block sqt293k
_cod_database_code 2100717

loop_
_symmetry_equiv_pos_as_xyz
'x, y, z'
'-x, -y, -z'

loop_
_atom_site_type_symbol
_atom_site_label
_atom_site_fract_x
_atom_site_fract_y
_atom_site_fract_z
_atom_site_U_iso_or_equiv
_atom_site_adp_type
_atom_site_calc_flag
_atom_site_refinement_flags
_atom_site_occupancy
H H2 0.283(5) 0.081(4) 0.367(4) 0.039(5) Uiso d . 1
H H3 0.636(6) 0.221(4) 0.104(4) 0.047(6) Uiso d . 1
H H1 0.057(13) 0.458(10) 0.926(8) 0.051(13) Uiso d P 0.5
C C2 0.3722(4) 0.2500(3) 0.4123(3) 0.0326(5) Uani d . 1
O O1 0.0890(4) 0.3286(2) 0.7807(2) 0.0443(5) Uani d . 1
C C1 0.2853(4) 0.4142(3) 0.6475(3) 0.0303(5) Uani d . 1
C C3 0.5823(4) 0.3332(3) 0.2716(3) 0.0332(5) Uani d . 1

loop_
_atom_site_aniso_label
_atom_site_aniso_U_11
_atom_site_aniso_U_22
_atom_site_aniso_U_33
_atom_site_aniso_U_12
_atom_site_aniso_U_13
_atom_site_aniso_U_23
C2 0.0360(9) 0.0285(8) 0.0311(9) -0.0050(6) 0.0030(6) 0.0089(7)
O1 0.0562(9) 0.0428(8) 0.0340(8) -0.0080(6) 0.0146(6) 0.0153(6)
C1 0.0306(8) 0.0337(9) 0.0279(8) -0.0023(6) 0.0061(6) 0.0129(7)
C3 0.0368(9) 0.0335(9) 0.0266(8) -0.0016(7) 0.0069(7) 0.0078(7)

loop_
_atom_type_symbol
_atom_type_description
_atom_type_scat_dispersion_real
_atom_type_scat_dispersion_imag
_atom_type_scat_source
C C 0.018 0.009 'International Tables Vol C Tables 4.2.6.8 and 6.1.1.4'
H H 0 0 'International Tables Vol C Tables 4.2.6.8 and 6.1.1.4'
O O 0.049 0.032 'International Tables Vol C Tables 4.2.6.8 and 6.1.1.4'

loop_
_geom_angle_atom_site_label_1
_geom_angle_atom_site_label_2
_geom_angle_atom_site_label_3
_geom_angle_site_symmetry_1
_geom_angle_site_symmetry_3
_geom_angle
C3 C2 C1 . . 120.25(15)
C3 C2 H2 . . 123.6(13)
C1 C2 H2 . . 116.0(13)
C1 O1 H1 . . 108(3)
O1 C1 C3 . 2_666 122.10(14)
O1 C1 C2 . . 119.06(14)
C3 C1 C2 2_666 . 118.84(14)
C2 C3 C1 . 2_666 120.90(14)
C2 C3 H3 . . 120.8(13)
C1 C3 H3 2_666 . 118.2(12)

loop_
_geom_bond_atom_site_label_1
_geom_bond_atom_site_label_2
_geom_bond_site_symmetry_2
_geom_bond_distance
C2 C3 . 1.356(2)
C2 C1 . 1.431(2)
C2 H2 . 0.96(2)
O1 C1 . 1.3004(19)
O1 H1 . 0.93(5)
C1 C3 2_666 1.426(2)
C3 C1 2_666 1.426(2)
C3 H3 . 1.00(2)
